data_4331282
loop_
_publ_author_name
'Qingsong Dong'
'Yanxia Zhao'
'Yuanting Su'
'Ji-Hu Su'
'Biao Wu'
'Xiao-Juan Yang'

_publ_contact_author_address
; Lanzhou Institute of Chemical Physics, 
Chinese Academy of Sciences, Lanzhou 730000, P. R. China
;
_publ_contact_author_email yangxj@lzb.ac.cn
_publ_contact_author_fax +86-931-4968286
_publ_contact_author_name 'Xiao-Juan, Yang'
_publ_contact_author_phone +86-931-4968286
_publ_section_title
;
 Synthesis and Reactivity of Nickel Hydride Complexes of an \a-Diimine
 Ligand
;
_journal_name_full 'Inorganic Chemistry'
_journal_page_first 13162
_journal_page_last 13170
_journal_paper_doi 10.1021/ic301392p
_journal_volume 51
_journal_year 2012
_chemical_formula_sum 'C56 H82 N4 Ni2'
_chemical_formula_weight 928.64
_chemical_name_systematic
; 
 ? 
;
_space_group_IT_number 147
_symmetry_cell_setting trigonal
_symmetry_space_group_name_Hall '-P 3'
_symmetry_space_group_name_H-M 'P -3'
_atom_sites_solution_hydrogens geom
_atom_sites_solution_primary direct
_atom_sites_solution_secondary difmap
_audit_creation_method SHELXL-97
_cell_angle_alpha 90.00
_cell_angle_beta 90.00
_cell_angle_gamma 120.00
_cell_formula_units_Z 6
_cell_length_a 28.624(8)
_cell_length_b 28.624(8)
_cell_length_c 13.206(4)
_cell_measurement_temperature 296(2)
_cell_volume 9370(5)
_computing_cell_refinement 'Bruker SMART'
_computing_data_collection 'Bruker SMART APEX II'
_computing_data_reduction 'Bruker SAINT'
_computing_molecular_graphics SHELXTL
_computing_publication_material SHELXTL
_computing_structure_refinement 'SHELXL-97 (Sheldrick, 2008)'
_computing_structure_solution 'SHELXS-97 (Sheldrick, 2008)'
_diffrn_ambient_temperature 296(2)
_diffrn_measured_fraction_theta_full 0.992
_diffrn_measured_fraction_theta_max 0.992
_diffrn_measurement_device_type 'Bruker APEX II area detector'
_diffrn_measurement_method '\w scan'
_diffrn_radiation_monochromator graphite
_diffrn_radiation_source 'fine-focus sealed tube'
_diffrn_radiation_type MoK\a
_diffrn_radiation_wavelength 0.71073
_diffrn_reflns_av_R_equivalents 0.0740
_diffrn_reflns_av_sigmaI/netI 0.0608
_diffrn_reflns_limit_h_max 33
_diffrn_reflns_limit_h_min -33
_diffrn_reflns_limit_k_max 33
_diffrn_reflns_limit_k_min -34
_diffrn_reflns_limit_l_max 15
_diffrn_reflns_limit_l_min -11
_diffrn_reflns_number 60593
_diffrn_reflns_theta_full 24.99
_diffrn_reflns_theta_max 24.99
_diffrn_reflns_theta_min 1.42
_exptl_absorpt_coefficient_mu 0.635
_exptl_absorpt_correction_T_max 0.892
_exptl_absorpt_correction_T_min 0.881
_exptl_absorpt_correction_type multi-scan
_exptl_absorpt_process_details SADABS
_exptl_crystal_colour purple
_exptl_crystal_density_diffrn 0.987
_exptl_crystal_description block
_exptl_crystal_F_000 3012.0
_exptl_crystal_size_max 0.20
_exptl_crystal_size_mid 0.19
_exptl_crystal_size_min 0.18
_platon_squeeze_details
;
;
_refine_diff_density_max 0.432
_refine_diff_density_min -0.290
_refine_diff_density_rms 0.059
_refine_ls_extinction_coef 0.00048(15)
_refine_ls_extinction_expression Fc^*^=kFc[1+0.001xFc^2^\l^3^/sin(2\q)]^-1/4^
_refine_ls_extinction_method SHELXL
_refine_ls_goodness_of_fit_ref 1.048
_refine_ls_hydrogen_treatment mixed
_refine_ls_matrix_type full
_refine_ls_number_parameters 588
_refine_ls_number_reflns 10931
_refine_ls_number_restraints 0
_refine_ls_restrained_S_all 1.048
_refine_ls_R_factor_all 0.0891
_refine_ls_R_factor_gt 0.0581
_refine_ls_shift/su_max 0.001
_refine_ls_shift/su_mean 0.000
_refine_ls_structure_factor_coef Fsqd
_refine_ls_weighting_details 'calc w=1/[\s^2^(Fo^2^)+(0.0886P)^2^+1.0130P] where P=(Fo^2^+2Fc^2^)/3'
_refine_ls_weighting_scheme calc
_refine_ls_wR_factor_gt 0.1519
_refine_ls_wR_factor_ref 0.1663
_reflns_number_gt 7348
_reflns_number_total 11005
_reflns_threshold_expression >2sigma(I)
_cod_data_source_file ic301392p_si_002_01.cif
_cod_data_source_block LNiH
_cod_original_cell_volume 9371(5)
_cod_database_code 4331282

loop_
_symmetry_equiv_pos_as_xyz
'x, y, z'
'-y, x-y, z'
'-x+y, -x, z'
'-x, -y, -z'
'y, -x+y, -z'
'x-y, x, -z'

loop_
_atom_site_label
_atom_site_type_symbol
_atom_site_fract_x
_atom_site_fract_y
_atom_site_fract_z
_atom_site_U_iso_or_equiv
_atom_site_adp_type
_atom_site_occupancy
_atom_site_symmetry_multiplicity
_atom_site_calc_flag
_atom_site_refinement_flags
Ni1 Ni 0.443485(18) 0.291918(18) 0.18700(3) 0.04376(15) Uani 1 1 d .
Ni2 Ni 0.362602(18) 0.291667(19) 0.22157(3) 0.04751(16) Uani 1 1 d .
N1 N 0.49393(11) 0.30765(11) 0.0791(2) 0.0443(7) Uani 1 1 d .
N2 N 0.49184(11) 0.27402(12) 0.2546(2) 0.0472(7) Uani 1 1 d .
N3 N 0.33201(12) 0.31626(12) 0.3236(2) 0.0528(8) Uani 1 1 d .
N4 N 0.29297(12) 0.26618(12) 0.1614(2) 0.0528(8) Uani 1 1 d .
C1 C 0.53322(13) 0.29756(13) 0.0985(3) 0.0441(8) Uani 1 1 d .
C2 C 0.53326(14) 0.28055(14) 0.2009(3) 0.0472(8) Uani 1 1 d .
C3 C 0.57511(16) 0.30449(18) 0.0233(3) 0.0662(11) Uani 1 1 d .
H3A H 0.5634 0.2711 -0.0119 0.099 Uiso 1 1 calc R
H3B H 0.6084 0.3147 0.0579 0.099 Uiso 1 1 calc R
H3C H 0.5805 0.3321 -0.0243 0.099 Uiso 1 1 calc R
C4 C 0.57727(16) 0.27131(17) 0.2403(3) 0.0633(11) Uani 1 1 d .
H4A H 0.5688 0.2575 0.3082 0.095 Uiso 1 1 calc R
H4B H 0.6109 0.3048 0.2402 0.095 Uiso 1 1 calc R
H4C H 0.5803 0.2457 0.1978 0.095 Uiso 1 1 calc R
C5 C 0.49124(14) 0.32619(14) -0.0215(2) 0.0461(8) Uani 1 1 d .
C6 C 0.46225(15) 0.28830(16) -0.0976(3) 0.0560(10) Uani 1 1 d .
C7 C 0.46191(18) 0.3079(2) -0.1935(3) 0.0722(12) Uani 1 1 d .
H7 H 0.4426 0.2838 -0.2453 0.087 Uiso 1 1 calc R
C8 C 0.4896(2) 0.3623(2) -0.2133(4) 0.0832(14) Uani 1 1 d .
H8 H 0.4896 0.3746 -0.2785 0.100 Uiso 1 1 calc R
C9 C 0.51705(19) 0.3985(2) -0.1385(4) 0.0778(13) Uani 1 1 d .
H9 H 0.5347 0.4352 -0.1531 0.093 Uiso 1 1 calc R
C10 C 0.51917(16) 0.38158(16) -0.0402(3) 0.0607(10) Uani 1 1 d .
C11 C 0.43138(17) 0.22859(16) -0.0772(3) 0.0670(11) Uani 1 1 d .
H11 H 0.4399 0.2232 -0.0078 0.080 Uiso 1 1 calc R
C12 C 0.3729(2) 0.2067(2) -0.0822(6) 0.128(3) Uani 1 1 d .
H12A H 0.3631 0.2272 -0.0389 0.192 Uiso 1 1 calc R
H12B H 0.3547 0.1697 -0.0605 0.192 Uiso 1 1 calc R
H12C H 0.3627 0.2086 -0.1506 0.192 Uiso 1 1 calc R
C13 C 0.4487(3) 0.1976(2) -0.1468(5) 0.124(2) Uani 1 1 d .
H13A H 0.4447 0.2053 -0.2161 0.186 Uiso 1 1 calc R
H13B H 0.4265 0.1596 -0.1345 0.186 Uiso 1 1 calc R
H13C H 0.4857 0.2084 -0.1339 0.186 Uiso 1 1 calc R
C14 C 0.5506(2) 0.42232(18) 0.0420(4) 0.0949(17) Uani 1 1 d .
H14 H 0.5538 0.4029 0.1003 0.114 Uiso 1 1 calc R
C15 C 0.5244(3) 0.4513(4) 0.0748(8) 0.229(6) Uani 1 1 d .
H15A H 0.5333 0.4808 0.0293 0.343 Uiso 1 1 calc R
H15B H 0.5364 0.4651 0.1418 0.343 Uiso 1 1 calc R
H15C H 0.4861 0.4275 0.0751 0.343 Uiso 1 1 calc R
C16 C 0.6065(3) 0.4636(3) 0.0079(7) 0.162(3) Uani 1 1 d .
H16A H 0.6045 0.4898 -0.0345 0.243 Uiso 1 1 calc R
H16B H 0.6221 0.4461 -0.0295 0.243 Uiso 1 1 calc R
H16C H 0.6284 0.4813 0.0660 0.243 Uiso 1 1 calc R
C17 C 0.48821(15) 0.25786(16) 0.3587(3) 0.0525(9) Uani 1 1 d .
C18 C 0.51452(17) 0.29721(18) 0.4339(3) 0.0654(11) Uani 1 1 d .
C19 C 0.5101(2) 0.2792(2) 0.5333(3) 0.0801(14) Uani 1 1 d .
H19 H 0.5267 0.3044 0.5848 0.096 Uiso 1 1 calc R
C20 C 0.4821(2) 0.2257(2) 0.5573(4) 0.0881(15) Uani 1 1 d .
H20 H 0.4805 0.2149 0.6242 0.106 Uiso 1 1 calc R
C21 C 0.4567(2) 0.1882(2) 0.4839(4) 0.0810(14) Uani 1 1 d .
H21 H 0.4376 0.1519 0.5014 0.097 Uiso 1 1 calc R
C22 C 0.45852(17) 0.20303(17) 0.3818(3) 0.0631(11) Uani 1 1 d .
C23 C 0.5471(2) 0.35690(18) 0.4091(3) 0.0778(13) Uani 1 1 d .
H23 H 0.5546 0.3602 0.3363 0.093 Uiso 1 1 calc R
C24 C 0.5151(2) 0.3846(2) 0.4314(7) 0.140(3) Uani 1 1 d .
H24A H 0.4802 0.3649 0.4002 0.209 Uiso 1 1 calc R
H24B H 0.5338 0.4207 0.4048 0.209 Uiso 1 1 calc R
H24C H 0.5108 0.3859 0.5033 0.209 Uiso 1 1 calc R
C25 C 0.6009(2) 0.3865(2) 0.4638(5) 0.118(2) Uani 1 1 d .
H25A H 0.6234 0.4206 0.4315 0.177 Uiso 1 1 calc R
H25B H 0.6183 0.3653 0.4612 0.177 Uiso 1 1 calc R
H25C H 0.5951 0.3923 0.5331 0.177 Uiso 1 1 calc R
C26 C 0.4289(2) 0.16036(18) 0.3031(4) 0.0804(14) Uani 1 1 d .
H26 H 0.4297 0.1784 0.2395 0.096 Uiso 1 1 calc R
C27 C 0.4578(3) 0.1278(3) 0.2854(7) 0.157(3) Uani 1 1 d .
H27A H 0.4939 0.1515 0.2619 0.236 Uiso 1 1 calc R
H27B H 0.4385 0.1004 0.2355 0.236 Uiso 1 1 calc R
H27C H 0.4591 0.1112 0.3478 0.236 Uiso 1 1 calc R
C28 C 0.3702(2) 0.1218(3) 0.3304(5) 0.132(2) Uani 1 1 d .
H28A H 0.3684 0.0974 0.3822 0.198 Uiso 1 1 calc R
H28B H 0.3511 0.1017 0.2715 0.198 Uiso 1 1 calc R
H28C H 0.3540 0.1421 0.3548 0.198 Uiso 1 1 calc R
C29 C 0.28121(16) 0.30345(17) 0.3074(3) 0.0612(10) Uani 1 1 d .
C30 C 0.25986(15) 0.27657(17) 0.2139(3) 0.0591(10) Uani 1 1 d .
C31 C 0.24885(19) 0.3168(2) 0.3793(4) 0.0900(15) Uani 1 1 d .
H31A H 0.2703 0.3348 0.4377 0.135 Uiso 1 1 calc R
H31B H 0.2172 0.2841 0.4000 0.135 Uiso 1 1 calc R
H31C H 0.2383 0.3399 0.3462 0.135 Uiso 1 1 calc R
C32 C 0.20357(17) 0.2608(2) 0.1789(4) 0.0842(14) Uani 1 1 d .
H32A H 0.2014 0.2565 0.1066 0.126 Uiso 1 1 calc R
H32B H 0.1956 0.2886 0.1973 0.126 Uiso 1 1 calc R
H32C H 0.1780 0.2275 0.2104 0.126 Uiso 1 1 calc R
C33 C 0.35899(15) 0.34415(16) 0.4151(3) 0.0538(9) Uani 1 1 d .
C34 C 0.38986(18) 0.39953(18) 0.4140(3) 0.0704(12) Uani 1 1 d .
C35 C 0.4148(2) 0.4260(2) 0.5042(4) 0.0850(14) Uani 1 1 d .
H35 H 0.4352 0.4635 0.5051 0.102 Uiso 1 1 calc R
C36 C 0.4097(2) 0.3983(2) 0.5889(4) 0.0880(15) Uani 1 1 d .
H36 H 0.4268 0.4165 0.6480 0.106 Uiso 1 1 calc R
C37 C 0.3797(2) 0.3438(2) 0.5888(3) 0.0806(14) Uani 1 1 d .
H37 H 0.3768 0.3252 0.6484 0.097 Uiso 1 1 calc R
C38 C 0.35323(16) 0.31492(17) 0.5031(3) 0.0625(11) Uani 1 1 d .
C39 C 0.3983(3) 0.4315(2) 0.3166(4) 0.1023(19) Uani 1 1 d .
H39 H 0.3807 0.4046 0.2630 0.123 Uiso 1 1 calc R
C40 C 0.4525(4) 0.4633(5) 0.2865(9) 0.279(8) Uani 1 1 d .
H40A H 0.4540 0.4715 0.2157 0.418 Uiso 1 1 calc R
H40B H 0.4713 0.4440 0.2987 0.418 Uiso 1 1 calc R
H40C H 0.4691 0.4963 0.3247 0.418 Uiso 1 1 calc R
C41 C 0.3728(4) 0.4645(5) 0.3157(7) 0.267(8) Uani 1 1 d .
H41A H 0.3885 0.4915 0.3676 0.401 Uiso 1 1 calc R
H41B H 0.3349 0.4421 0.3281 0.401 Uiso 1 1 calc R
H41C H 0.3783 0.4817 0.2509 0.401 Uiso 1 1 calc R
C42 C 0.3209(2) 0.2532(2) 0.5048(4) 0.0851(14) Uani 1 1 d .
H42 H 0.3019 0.2414 0.4399 0.102 Uiso 1 1 calc R
C43 C 0.2776(3) 0.2324(3) 0.5891(7) 0.170(4) Uani 1 1 d .
H43A H 0.2925 0.2273 0.6504 0.255 Uiso 1 1 calc R
H43B H 0.2472 0.1988 0.5687 0.255 Uiso 1 1 calc R
H43C H 0.2662 0.2584 0.6007 0.255 Uiso 1 1 calc R
C44 C 0.3575(3) 0.2300(3) 0.5129(6) 0.143(3) Uani 1 1 d .
H44A H 0.3907 0.2530 0.4783 0.215 Uiso 1 1 calc R
H44B H 0.3404 0.1948 0.4827 0.215 Uiso 1 1 calc R
H44C H 0.3648 0.2273 0.5830 0.215 Uiso 1 1 calc R
C45 C 0.27724(15) 0.24348(16) 0.0613(3) 0.0565(10) Uani 1 1 d .
C46 C 0.24685(18) 0.18728(19) 0.0489(4) 0.0728(12) Uani 1 1 d .
C47 C 0.2313(2) 0.1677(2) -0.0497(5) 0.0958(17) Uani 1 1 d .
H47 H 0.2107 0.1307 -0.0603 0.115 Uiso 1 1 calc R
C48 C 0.2456(2) 0.2017(3) -0.1300(4) 0.1017(18) Uani 1 1 d .
H48 H 0.2345 0.1877 -0.1947 0.122 Uiso 1 1 calc R
C49 C 0.2758(2) 0.2556(2) -0.1169(4) 0.0882(15) Uani 1 1 d .
H49 H 0.2851 0.2780 -0.1733 0.106 Uiso 1 1 calc R
C50 C 0.29355(18) 0.27883(18) -0.0217(3) 0.0672(11) Uani 1 1 d .
C51 C 0.2331(2) 0.1496(2) 0.1382(5) 0.0994(17) Uani 1 1 d .
H51 H 0.2354 0.1703 0.1991 0.119 Uiso 1 1 calc R
C52 C 0.1755(3) 0.1006(3) 0.1343(9) 0.225(5) Uani 1 1 d .
H52A H 0.1498 0.1127 0.1377 0.338 Uiso 1 1 calc R
H52B H 0.1702 0.0772 0.1907 0.338 Uiso 1 1 calc R
H52C H 0.1707 0.0812 0.0722 0.338 Uiso 1 1 calc R
C53 C 0.2719(3) 0.1302(3) 0.1508(7) 0.173(4) Uani 1 1 d .
H53A H 0.2600 0.0978 0.1121 0.259 Uiso 1 1 calc R
H53B H 0.2740 0.1228 0.2211 0.259 Uiso 1 1 calc R
H53C H 0.3068 0.1573 0.1275 0.259 Uiso 1 1 calc R
C54 C 0.3287(2) 0.33881(19) -0.0100(4) 0.0801(13) Uani 1 1 d .
H54 H 0.3437 0.3452 0.0586 0.096 Uiso 1 1 calc R
C55 C 0.2968(3) 0.3674(3) -0.0179(6) 0.151(3) Uani 1 1 d .
H55A H 0.2843 0.3650 -0.0861 0.226 Uiso 1 1 calc R
H55B H 0.3193 0.4046 0.0003 0.226 Uiso 1 1 calc R
H55C H 0.2665 0.3508 0.0272 0.226 Uiso 1 1 calc R
C56 C 0.3754(2) 0.3634(2) -0.0813(6) 0.128(3) Uani 1 1 d .
H56A H 0.3909 0.3406 -0.0864 0.193 Uiso 1 1 calc R
H56B H 0.4020 0.3982 -0.0566 0.193 Uiso 1 1 calc R
H56C H 0.3632 0.3673 -0.1469 0.193 Uiso 1 1 calc R
H1 H 0.3965(14) 0.2875(14) 0.130(3) 0.072(11) Uiso 1 1 d .
H2 H 0.4096(13) 0.2965(13) 0.270(3) 0.061(10) Uiso 1 1 d .

loop_
_atom_site_aniso_label
_atom_site_aniso_U_11
_atom_site_aniso_U_22
_atom_site_aniso_U_33
_atom_site_aniso_U_23
_atom_site_aniso_U_13
_atom_site_aniso_U_12
Ni1 0.0529(3) 0.0582(3) 0.0248(2) 0.00523(19) 0.00301(19) 0.0313(2)
Ni2 0.0551(3) 0.0646(3) 0.0284(3) 0.0007(2) 0.0026(2) 0.0341(2)
N1 0.0566(17) 0.0530(17) 0.0235(15) 0.0055(12) 0.0023(12) 0.0276(14)
N2 0.0572(17) 0.0609(18) 0.0249(16) 0.0099(13) 0.0035(13) 0.0306(15)
N3 0.064(2) 0.068(2) 0.0317(17) 0.0001(14) 0.0061(14) 0.0365(17)
N4 0.0561(18) 0.070(2) 0.0350(18) -0.0042(15) -0.0012(14) 0.0337(16)
C1 0.0476(19) 0.054(2) 0.033(2) 0.0054(16) 0.0030(15) 0.0276(17)
C2 0.053(2) 0.059(2) 0.033(2) 0.0071(16) 0.0006(16) 0.0305(18)
C3 0.070(3) 0.098(3) 0.046(2) 0.011(2) 0.013(2) 0.054(2)
C4 0.067(3) 0.085(3) 0.047(3) 0.017(2) 0.0038(19) 0.046(2)
C5 0.058(2) 0.061(2) 0.0247(18) 0.0116(16) 0.0072(15) 0.0345(18)
C6 0.062(2) 0.077(3) 0.031(2) 0.0029(18) 0.0009(17) 0.036(2)
C7 0.078(3) 0.098(3) 0.031(2) 0.005(2) -0.002(2) 0.037(3)
C8 0.095(3) 0.108(4) 0.043(3) 0.032(3) 0.000(2) 0.049(3)
C9 0.092(3) 0.081(3) 0.052(3) 0.029(2) 0.003(2) 0.037(3)
C10 0.070(3) 0.063(2) 0.048(3) 0.016(2) 0.004(2) 0.032(2)
C11 0.076(3) 0.067(3) 0.045(3) -0.008(2) 0.001(2) 0.026(2)
C12 0.094(4) 0.082(4) 0.195(8) -0.008(4) 0.026(4) 0.034(3)
C13 0.158(6) 0.098(4) 0.128(6) 0.001(4) 0.046(5) 0.073(4)
C14 0.134(5) 0.053(3) 0.066(3) 0.013(2) -0.006(3) 0.024(3)
C15 0.131(6) 0.258(11) 0.291(14) -0.193(11) -0.032(7) 0.093(7)
C16 0.095(5) 0.145(6) 0.190(9) -0.042(6) -0.028(5) 0.017(4)
C17 0.061(2) 0.076(3) 0.026(2) 0.0097(18) -0.0005(16) 0.039(2)
C18 0.079(3) 0.088(3) 0.033(2) 0.006(2) -0.001(2) 0.044(2)
C19 0.098(3) 0.110(4) 0.030(2) 0.003(2) -0.007(2) 0.051(3)
C20 0.106(4) 0.117(4) 0.036(3) 0.025(3) 0.000(3) 0.052(3)
C21 0.097(3) 0.092(3) 0.049(3) 0.034(3) 0.011(3) 0.043(3)
C22 0.074(3) 0.074(3) 0.041(2) 0.016(2) 0.005(2) 0.037(2)
C23 0.102(4) 0.080(3) 0.042(3) -0.004(2) -0.004(2) 0.038(3)
C24 0.102(4) 0.089(4) 0.232(9) -0.014(5) -0.021(5) 0.051(4)
C25 0.085(4) 0.129(5) 0.101(5) 0.006(4) -0.001(3) 0.024(4)
C26 0.106(4) 0.066(3) 0.055(3) 0.013(2) -0.003(3) 0.031(3)
C27 0.143(6) 0.123(5) 0.190(9) -0.058(6) -0.010(6) 0.055(5)
C28 0.083(4) 0.159(6) 0.110(6) -0.024(4) -0.006(4) 0.028(4)
C29 0.062(2) 0.089(3) 0.043(2) 0.001(2) 0.0061(19) 0.046(2)
C30 0.063(2) 0.081(3) 0.044(2) 0.003(2) 0.0073(19) 0.044(2)
C31 0.085(3) 0.139(5) 0.062(3) -0.020(3) 0.007(2) 0.068(3)
C32 0.066(3) 0.132(4) 0.068(3) -0.011(3) -0.006(2) 0.059(3)
C33 0.065(2) 0.072(3) 0.031(2) -0.0054(18) 0.0024(17) 0.040(2)
C34 0.081(3) 0.080(3) 0.051(3) -0.005(2) 0.007(2) 0.041(3)
C35 0.102(4) 0.084(3) 0.072(4) -0.026(3) -0.013(3) 0.050(3)
C36 0.115(4) 0.120(4) 0.049(3) -0.033(3) -0.021(3) 0.074(4)
C37 0.107(4) 0.115(4) 0.038(3) -0.007(3) -0.005(2) 0.069(3)
C38 0.074(3) 0.085(3) 0.039(2) -0.006(2) 0.0008(19) 0.048(2)
C39 0.130(5) 0.071(3) 0.066(4) 0.004(3) 0.010(3) 0.021(3)
C40 0.263(11) 0.391(16) 0.327(15) 0.270(13) 0.214(11) 0.272(13)
C41 0.314(13) 0.496(19) 0.192(10) 0.232(12) 0.162(9) 0.353(15)
C42 0.115(4) 0.093(4) 0.050(3) 0.014(2) 0.011(3) 0.055(3)
C43 0.178(7) 0.122(6) 0.191(9) 0.039(5) 0.095(7) 0.061(5)
C44 0.153(6) 0.103(5) 0.192(8) 0.013(5) 0.015(6) 0.078(5)
C45 0.059(2) 0.072(3) 0.042(2) -0.009(2) -0.0039(18) 0.035(2)
C46 0.076(3) 0.076(3) 0.064(3) -0.015(2) 0.001(2) 0.036(2)
C47 0.085(3) 0.092(4) 0.094(5) -0.036(3) -0.013(3) 0.032(3)
C48 0.111(4) 0.128(5) 0.061(4) -0.033(4) -0.027(3) 0.056(4)
C49 0.113(4) 0.110(4) 0.047(3) -0.009(3) -0.014(3) 0.060(4)
C50 0.080(3) 0.087(3) 0.044(3) -0.006(2) -0.010(2) 0.049(3)
C51 0.109(4) 0.076(3) 0.100(5) -0.001(3) 0.010(3) 0.036(3)
C52 0.129(7) 0.172(8) 0.260(13) 0.087(8) 0.015(7) -0.012(6)
C53 0.172(7) 0.196(8) 0.187(9) 0.063(7) 0.021(6) 0.119(7)
C54 0.109(4) 0.087(3) 0.044(3) 0.006(2) -0.006(3) 0.049(3)
C55 0.149(6) 0.109(5) 0.217(9) 0.014(5) 0.060(6) 0.081(5)
C56 0.099(4) 0.105(4) 0.192(8) 0.024(5) 0.028(5) 0.059(4)

loop_
_atom_type_symbol
_atom_type_description
_atom_type_scat_dispersion_real
_atom_type_scat_dispersion_imag
_atom_type_scat_source
C C 0.0033 0.0016 'International Tables Vol C Tables 4.2.6.8 and 6.1.1.4'
H H 0.0000 0.0000 'International Tables Vol C Tables 4.2.6.8 and 6.1.1.4'
N N 0.0061 0.0033 'International Tables Vol C Tables 4.2.6.8 and 6.1.1.4'
O O 0.0106 0.0060 'International Tables Vol C Tables 4.2.6.8 and 6.1.1.4'
Ni Ni 0.3393 1.1124 'International Tables Vol C Tables 4.2.6.8 and 6.1.1.4'

loop_
_geom_angle_atom_site_label_1
_geom_angle_atom_site_label_2
_geom_angle_atom_site_label_3
_geom_angle
N1 Ni1 N2 81.34(12)
N1 Ni1 Ni2 140.27(9)
N2 Ni1 Ni2 138.38(9)
N1 Ni1 H1 100.9(15)
N2 Ni1 H1 162.4(14)
Ni2 Ni1 H1 41.6(15)
N1 Ni1 H2 163.7(13)
N2 Ni1 H2 105.4(13)
Ni2 Ni1 H2 35.7(13)
H1 Ni1 H2 77.4(19)
N4 Ni2 N3 81.54(13)
N4 Ni2 Ni1 138.87(9)
N3 Ni2 Ni1 139.59(10)
N4 Ni2 H1 102.4(13)
N3 Ni2 H1 165.1(13)
Ni1 Ni2 H1 38.5(14)
N4 Ni2 H2 165.6(13)
N3 Ni2 H2 103.1(14)
Ni1 Ni2 H2 38.1(14)
H1 Ni2 H2 76.7(19)
C1 N1 C5 117.8(3)
C1 N1 Ni1 115.4(2)
C5 N1 Ni1 126.7(2)
C2 N2 C17 118.5(3)
C2 N2 Ni1 115.5(2)
C17 N2 Ni1 125.8(2)
C29 N3 C33 119.9(3)
C29 N3 Ni2 115.0(3)
C33 N3 Ni2 125.1(2)
C30 N4 C45 119.0(3)
C30 N4 Ni2 115.0(3)
C45 N4 Ni2 125.6(2)
N1 C1 C2 113.7(3)
N1 C1 C3 124.0(3)
C2 C1 C3 122.3(3)
N2 C2 C1 113.8(3)
N2 C2 C4 124.4(3)
C1 C2 C4 121.9(3)
C1 C3 H3A 109.5
C1 C3 H3B 109.5
H3A C3 H3B 109.5
C1 C3 H3C 109.5
H3A C3 H3C 109.5
H3B C3 H3C 109.5
C2 C4 H4A 109.5
C2 C4 H4B 109.5
H4A C4 H4B 109.5
C2 C4 H4C 109.5
H4A C4 H4C 109.5
H4B C4 H4C 109.5
C10 C5 C6 122.1(3)
C10 C5 N1 118.3(3)
C6 C5 N1 119.5(3)
C7 C6 C5 117.5(4)
C7 C6 C11 120.3(4)
C5 C6 C11 122.2(3)
C8 C7 C6 121.0(4)
C8 C7 H7 119.5
C6 C7 H7 119.5
C9 C8 C7 120.7(4)
C9 C8 H8 119.6
C7 C8 H8 119.6
C8 C9 C10 121.3(4)
C8 C9 H9 119.4
C10 C9 H9 119.4
C5 C10 C9 117.3(4)
C5 C10 C14 122.0(4)
C9 C10 C14 120.7(4)
C12 C11 C6 112.0(4)
C12 C11 C13 110.9(5)
C6 C11 C13 112.1(4)
C12 C11 H11 107.2
C6 C11 H11 107.2
C13 C11 H11 107.2
C11 C12 H12A 109.5
C11 C12 H12B 109.5
H12A C12 H12B 109.5
C11 C12 H12C 109.5
H12A C12 H12C 109.5
H12B C12 H12C 109.5
C11 C13 H13A 109.5
C11 C13 H13B 109.5
H13A C13 H13B 109.5
C11 C13 H13C 109.5
H13A C13 H13C 109.5
H13B C13 H13C 109.5
C15 C14 C16 107.0(6)
C15 C14 C10 112.4(5)
C16 C14 C10 112.2(5)
C15 C14 H14 108.4
C16 C14 H14 108.4
C10 C14 H14 108.4
C14 C15 H15A 109.5
C14 C15 H15B 109.5
H15A C15 H15B 109.5
C14 C15 H15C 109.5
H15A C15 H15C 109.5
H15B C15 H15C 109.5
C14 C16 H16A 109.5
C14 C16 H16B 109.5
H16A C16 H16B 109.5
C14 C16 H16C 109.5
H16A C16 H16C 109.5
H16B C16 H16C 109.5
C22 C17 C18 121.9(4)
C22 C17 N2 118.5(3)
C18 C17 N2 119.6(3)
C19 C18 C17 117.2(4)
C19 C18 C23 120.7(4)
C17 C18 C23 122.1(4)
C20 C19 C18 121.8(5)
C20 C19 H19 119.1
C18 C19 H19 119.1
C21 C20 C19 120.2(4)
C21 C20 H20 119.9
C19 C20 H20 119.9
C20 C21 C22 121.5(4)
C20 C21 H21 119.2
C22 C21 H21 119.2
C17 C22 C21 117.3(4)
C17 C22 C26 122.8(4)
C21 C22 C26 119.8(4)
C24 C23 C18 110.9(4)
C24 C23 C25 109.1(5)
C18 C23 C25 114.0(4)
C24 C23 H23 107.5
C18 C23 H23 107.5
C25 C23 H23 107.5
C23 C24 H24A 109.5
C23 C24 H24B 109.5
H24A C24 H24B 109.5
C23 C24 H24C 109.5
H24A C24 H24C 109.5
H24B C24 H24C 109.5
C23 C25 H25A 109.5
C23 C25 H25B 109.5
H25A C25 H25B 109.5
C23 C25 H25C 109.5
H25A C25 H25C 109.5
H25B C25 H25C 109.5
C22 C26 C28 113.3(4)
C22 C26 C27 109.9(4)
C28 C26 C27 109.3(5)
C22 C26 H26 108.1
C28 C26 H26 108.1
C27 C26 H26 108.1
C26 C27 H27A 109.5
C26 C27 H27B 109.5
H27A C27 H27B 109.5
C26 C27 H27C 109.5
H27A C27 H27C 109.5
H27B C27 H27C 109.5
C26 C28 H28A 109.5
C26 C28 H28B 109.5
H28A C28 H28B 109.5
C26 C28 H28C 109.5
H28A C28 H28C 109.5
H28B C28 H28C 109.5
N3 C29 C30 113.9(3)
N3 C29 C31 123.8(4)
C30 C29 C31 122.2(4)
N4 C30 C29 114.5(3)
N4 C30 C32 123.3(4)
C29 C30 C32 122.2(4)
C29 C31 H31A 109.5
C29 C31 H31B 109.5
H31A C31 H31B 109.5
C29 C31 H31C 109.5
H31A C31 H31C 109.5
H31B C31 H31C 109.5
C30 C32 H32A 109.5
C30 C32 H32B 109.5
H32A C32 H32B 109.5
C30 C32 H32C 109.5
H32A C32 H32C 109.5
H32B C32 H32C 109.5
C34 C33 C38 121.1(4)
C34 C33 N3 119.2(4)
C38 C33 N3 119.8(4)
C33 C34 C35 118.3(4)
C33 C34 C39 121.2(4)
C35 C34 C39 120.5(4)
C36 C35 C34 121.1(5)
C36 C35 H35 119.5
C34 C35 H35 119.5
C35 C36 C37 120.1(5)
C35 C36 H36 120.0
C37 C36 H36 120.0
C36 C37 C38 122.2(5)
C36 C37 H37 118.9
C38 C37 H37 118.9
C37 C38 C33 117.3(4)
C37 C38 C42 120.8(4)
C33 C38 C42 121.8(4)
C40 C39 C41 109.0(7)
C40 C39 C34 114.8(6)
C41 C39 C34 114.5(5)
C40 C39 H39 105.9
C41 C39 H39 105.9
C34 C39 H39 105.9
C39 C40 H40A 109.5
C39 C40 H40B 109.5
H40A C40 H40B 109.5
C39 C40 H40C 109.5
H40A C40 H40C 109.5
H40B C40 H40C 109.5
C39 C41 H41A 109.5
C39 C41 H41B 109.5
H41A C41 H41B 109.5
C39 C41 H41C 109.5
H41A C41 H41C 109.5
H41B C41 H41C 109.5
C44 C42 C38 111.0(5)
C44 C42 C43 112.4(5)
C38 C42 C43 111.1(4)
C44 C42 H42 107.3
C38 C42 H42 107.3
C43 C42 H42 107.3
C42 C43 H43A 109.5
C42 C43 H43B 109.5
H43A C43 H43B 109.5
C42 C43 H43C 109.5
H43A C43 H43C 109.5
H43B C43 H43C 109.5
C42 C44 H44A 109.5
C42 C44 H44B 109.5
H44A C44 H44B 109.5
C42 C44 H44C 109.5
H44A C44 H44C 109.5
H44B C44 H44C 109.5
C46 C45 C50 121.8(4)
C46 C45 N4 119.8(4)
C50 C45 N4 118.3(4)
C47 C46 C45 117.3(5)
C47 C46 C51 121.5(5)
C45 C46 C51 121.2(4)
C48 C47 C46 121.2(5)
C48 C47 H47 119.4
C46 C47 H47 119.4
C49 C48 C47 120.7(5)
C49 C48 H48 119.7
C47 C48 H48 119.7
C48 C49 C50 122.2(5)
C48 C49 H49 118.9
C50 C49 H49 118.9
C49 C50 C45 116.7(4)
C49 C50 C54 120.9(4)
C45 C50 C54 122.3(4)
C53 C51 C46 112.3(5)
C53 C51 C52 108.8(6)
C46 C51 C52 113.7(6)
C53 C51 H51 107.2
C46 C51 H51 107.2
C52 C51 H51 107.2
C51 C52 H52A 109.5
C51 C52 H52B 109.5
H52A C52 H52B 109.5
C51 C52 H52C 109.5
H52A C52 H52C 109.5
H52B C52 H52C 109.5
C51 C53 H53A 109.5
C51 C53 H53B 109.5
H53A C53 H53B 109.5
C51 C53 H53C 109.5
H53A C53 H53C 109.5
H53B C53 H53C 109.5
C56 C54 C50 113.8(4)
C56 C54 C55 110.1(5)
C50 C54 C55 111.9(5)
C56 C54 H54 106.9
C50 C54 H54 106.9
C55 C54 H54 106.9
C54 C55 H55A 109.5
C54 C55 H55B 109.5
H55A C55 H55B 109.5
C54 C55 H55C 109.5
H55A C55 H55C 109.5
H55B C55 H55C 109.5
C54 C56 H56A 109.5
C54 C56 H56B 109.5
H56A C56 H56B 109.5
C54 C56 H56C 109.5
H56A C56 H56C 109.5
H56B C56 H56C 109.5

loop_
_geom_bond_atom_site_label_1
_geom_bond_atom_site_label_2
_geom_bond_distance
Ni1 N1 1.915(3)
Ni1 N2 1.920(3)
Ni1 Ni2 2.3563(9)
Ni1 H1 1.49(4)
Ni1 H2 1.51(3)
Ni2 N4 1.919(3)
Ni2 N3 1.922(3)
Ni2 H1 1.59(4)
Ni2 H2 1.43(3)
N1 C1 1.318(4)
N1 C5 1.447(4)
N2 C2 1.313(4)
N2 C17 1.437(4)
N3 C29 1.327(5)
N3 C33 1.440(5)
N4 C30 1.323(5)
N4 C45 1.443(5)
C1 C2 1.438(5)
C1 C3 1.491(5)
C2 C4 1.504(5)
C3 H3A 0.9600
C3 H3B 0.9600
C3 H3C 0.9600
C4 H4A 0.9600
C4 H4B 0.9600
C4 H4C 0.9600
C5 C10 1.395(5)
C5 C6 1.406(5)
C6 C7 1.387(5)
C6 C11 1.505(6)
C7 C8 1.374(6)
C7 H7 0.9300
C8 C9 1.361(6)
C8 H8 0.9300
C9 C10 1.397(6)
C9 H9 0.9300
C10 C14 1.516(6)
C11 C12 1.465(6)
C11 C13 1.522(6)
C11 H11 0.9800
C12 H12A 0.9600
C12 H12B 0.9600
C12 H12C 0.9600
C13 H13A 0.9600
C13 H13B 0.9600
C13 H13C 0.9600
C14 C15 1.435(8)
C14 C16 1.506(8)
C14 H14 0.9800
C15 H15A 0.9600
C15 H15B 0.9600
C15 H15C 0.9600
C16 H16A 0.9600
C16 H16B 0.9600
C16 H16C 0.9600
C17 C22 1.395(5)
C17 C18 1.405(6)
C18 C19 1.393(6)
C18 C23 1.517(6)
C19 C20 1.365(6)
C19 H19 0.9300
C20 C21 1.357(7)
C20 H20 0.9300
C21 C22 1.406(6)
C21 H21 0.9300
C22 C26 1.502(6)
C23 C24 1.512(7)
C23 C25 1.519(7)
C23 H23 0.9800
C24 H24A 0.9600
C24 H24B 0.9600
C24 H24C 0.9600
C25 H25A 0.9600
C25 H25B 0.9600
C25 H25C 0.9600
C26 C28 1.522(7)
C26 C27 1.544(8)
C26 H26 0.9800
C27 H27A 0.9600
C27 H27B 0.9600
C27 H27C 0.9600
C28 H28A 0.9600
C28 H28B 0.9600
C28 H28C 0.9600
C29 C30 1.421(6)
C29 C31 1.503(5)
C30 C32 1.512(5)
C31 H31A 0.9600
C31 H31B 0.9600
C31 H31C 0.9600
C32 H32A 0.9600
C32 H32B 0.9600
C32 H32C 0.9600
C33 C34 1.376(6)
C33 C38 1.393(5)
C34 C35 1.401(6)
C34 C39 1.525(7)
C35 C36 1.337(7)
C35 H35 0.9300
C36 C37 1.353(7)
C36 H36 0.9300
C37 C38 1.384(6)
C37 H37 0.9300
C38 C42 1.530(6)
C39 C40 1.406(9)
C39 C41 1.455(9)
C39 H39 0.9800
C40 H40A 0.9600
C40 H40B 0.9600
C40 H40C 0.9600
C41 H41A 0.9600
C41 H41B 0.9600
C41 H41C 0.9600
C42 C44 1.501(7)
C42 C43 1.547(8)
C42 H42 0.9800
C43 H43A 0.9600
C43 H43B 0.9600
C43 H43C 0.9600
C44 H44A 0.9600
C44 H44B 0.9600
C44 H44C 0.9600
C45 C46 1.404(6)
C45 C50 1.404(6)
C46 C47 1.400(7)
C46 C51 1.511(7)
C47 C48 1.356(8)
C47 H47 0.9300
C48 C49 1.352(7)
C48 H48 0.9300
C49 C50 1.393(6)
C49 H49 0.9300
C50 C54 1.502(6)
C51 C53 1.480(8)
C51 C52 1.542(8)
C51 H51 0.9800
C52 H52A 0.9600
C52 H52B 0.9600
C52 H52C 0.9600
C53 H53A 0.9600
C53 H53B 0.9600
C53 H53C 0.9600
C54 C56 1.492(7)
C54 C55 1.504(7)
C54 H54 0.9800
C55 H55A 0.9600
C55 H55B 0.9600
C55 H55C 0.9600
C56 H56A 0.9600
C56 H56B 0.9600
C56 H56C 0.9600

loop_
_platon_squeeze_void_nr
_platon_squeeze_void_average_x
_platon_squeeze_void_average_y
_platon_squeeze_void_average_z
_platon_squeeze_void_volume
_platon_squeeze_void_count_electrons
_platon_squeeze_void_content
1 0.000 0.000 -0.006 1434 170 ' '
2 -0.029 0.460 0.269 26 1 ' '
3 0.029 0.539 0.731 26 1 ' '
4 0.036 0.586 0.081 11 1 ' '
5 0.083 0.528 0.375 7 0 ' '
6 0.148 0.318 0.282 10 0 ' '
7 0.170 0.852 0.282 10 0 ' '
8 0.333 0.667 0.272 260 49 ' '
9 0.318 0.170 0.718 10 0 ' '
10 0.414 0.450 0.081 11 1 ' '
11 0.450 0.035 0.919 11 1 ' '
12 0.460 0.490 0.731 26 1 ' '
13 0.444 0.917 0.375 7 0 ' '
14 0.490 1.029 0.269 26 1 ' '
15 0.472 0.556 0.375 7 0 ' '
16 0.510 0.971 0.731 26 1 ' '
17 0.539 0.510 0.269 26 1 ' '
18 0.528 0.444 0.625 7 0 ' '
19 0.667 0.333 0.728 260 49 ' '
20 0.550 0.964 0.081 11 1 ' '
21 0.556 0.083 0.625 7 0 ' '
22 0.586 0.550 0.919 11 1 ' '
23 0.681 0.830 0.282 9 0 ' '
24 0.830 0.148 0.718 10 0 ' '
25 0.852 0.681 0.718 10 0 ' '
26 0.917 0.472 0.625 7 0 ' '
27 0.964 0.414 0.919 11 1 ' '
